data_5000142
loop_
_publ_author_name
'Kagawa, T.'
'Kawai, R.'
'Kashino, S.'
'Haisa, M.'

_publ_section_title
;
 The crystal and molecular structure of 2,4-dinitrophenol
;
_journal_issue 12
_journal_name_full 'Acta Crystallographica Section B'
_journal_page_first 3171
_journal_page_last 3175
_journal_paper_doi 10.1107/S0567740876009886
_journal_volume 32
_journal_year 1976
_chemical_formula_sum 'C6 H4 N2 O5'
_space_group_IT_number 19
_symmetry_cell_setting orthorhombic
_symmetry_Int_Tables_number 19
_symmetry_space_group_name_Hall 'P 2ac 2ab'
_symmetry_space_group_name_H-M 'P 21 21 21'
_cell_angle_alpha 90
_cell_angle_beta 90
_cell_angle_gamma 90
_cell_formula_units_Z 4
_cell_length_a 6.106(6)
_cell_length_b 23.24(2)
_cell_length_c 5.168(5)
_cod_database_code 5000142

loop_
_symmetry_equiv_pos_site_id
_symmetry_equiv_pos_as_xyz
1 x,y,z
2 1/2+x,1/2-y,-z
3 -x,1/2+y,1/2-z
4 1/2-x,-y,1/2+z

loop_
_atom_site_label
_atom_site_type_symbol
_atom_site_fract_x
_atom_site_fract_y
_atom_site_fract_z
O1 O -0.17770 0.09140 0.12910
O2 O -0.11940 0.01860 0.50320
O3 O 0.15090 0.02640 0.76210
O4 O 0.68800 0.17410 0.64940
O5 O 0.67370 0.23060 0.32450
N1 N 0.04920 0.04250 0.57730
N2 N 0.60000 0.19130 0.45610
C1 C 0.01050 0.11270 0.21680
C2 C 0.12710 0.09110 0.42960
C3 C 0.32310 0.11680 0.50740
C4 C 0.39720 0.16360 0.37280
C5 C 0.28560 0.18560 0.16270
C6 C 0.09480 0.16030 0.08590
H1 H -0.21300 0.05500 0.19600
H2 H 0.39700 0.10300 0.68200
H3 H 0.34000 0.21900 0.07100
H4 H 0.01300 0.17200 -0.05700

loop_
_atom_type_symbol
_atom_type_radius_bond
C 0.68
H 0.23
N 0.68
O 0.68
